data_1575481
loop_
_publ_author_name
'Wang, Chenglong'
'Yang, Jie'
'Miao, Guanfeng'
'Ma, Zhiying'
'Wang, Guangxia'
'Wang, Hua'

_publ_section_title
;
 Ag-induced homochiral <i>versus</i> heterochiral double helicates based
 on cyclooctatetrathiophene-bipyridine.
;
_journal_issue 35
_journal_name_full 'Dalton transactions (Cambridge, England : 2003)'
_journal_page_first 13048
_journal_page_last 13052
_journal_paper_doi 10.1039/d5dt01584g
_journal_volume 54
_journal_year 2025
_chemical_formula_moiety 'C H Cl3, C42 H36 N4 S4 Si2'
_chemical_formula_sum 'C43 H37 Cl3 N4 S4 Si2'
_chemical_formula_weight 900.53
_space_group_crystal_system monoclinic
_space_group_IT_number 14
_space_group_name_Hall '-P 2ybc'
_space_group_name_H-M_alt 'P 1 21/c 1'
_atom_sites_solution_hydrogens geom
_atom_sites_solution_primary dual
_audit_creation_date 2019-12-06
_audit_creation_method
; 
Olex2 1.2 
(compiled 2018.05.29 svn.r3508 for OlexSys, GUI svn.r5506) 
;
_audit_update_record
;
2025-04-08 deposited with the CCDC.	2025-08-15 downloaded from the CCDC.
;
_cell_angle_alpha 90
_cell_angle_beta 93.871(2)
_cell_angle_gamma 90
_cell_formula_units_Z 4
_cell_length_a 12.7656(7)
_cell_length_b 28.280(2)
_cell_length_c 12.1670(7)
_cell_measurement_reflns_used 3354
_cell_measurement_temperature 298(2)
_cell_measurement_theta_max 24.773
_cell_measurement_theta_min 2.662
_cell_volume 4382.4(5)
_computing_cell_refinement 'SAINT V8.38A (?, 2016)'
_computing_data_collection 'Bruker XSCANS'
_computing_data_reduction 'SAINT V8.38A (?, 2016)'
_computing_molecular_graphics 'Olex2 (Dolomanov et al., 2009)'
_computing_publication_material 'Olex2 (Dolomanov et al., 2009)'
_computing_structure_refinement 'ShelXL (Sheldrick, 2015)'
_computing_structure_solution 'ShelXT (Sheldrick, 2015)'
_diffrn_ambient_temperature 298.01
_diffrn_measured_fraction_theta_full 0.997
_diffrn_measured_fraction_theta_max 0.997
_diffrn_measurement_device_type 'Bruker P4'
_diffrn_measurement_method '\w scans'
_diffrn_radiation_monochromator graphite
_diffrn_radiation_type MoK\a
_diffrn_radiation_wavelength 0.71073
_diffrn_reflns_av_R_equivalents 0.0909
_diffrn_reflns_av_unetI/netI 0.0927
_diffrn_reflns_Laue_measured_fraction_full 0.997
_diffrn_reflns_Laue_measured_fraction_max 0.997
_diffrn_reflns_limit_h_max 15
_diffrn_reflns_limit_h_min -15
_diffrn_reflns_limit_k_max 34
_diffrn_reflns_limit_k_min -27
_diffrn_reflns_limit_l_max 12
_diffrn_reflns_limit_l_min -14
_diffrn_reflns_number 28706
_diffrn_reflns_point_group_measured_fraction_full 0.997
_diffrn_reflns_point_group_measured_fraction_max 0.997
_diffrn_reflns_theta_full 25.242
_diffrn_reflns_theta_max 25.497
_diffrn_reflns_theta_min 2.211
_exptl_absorpt_coefficient_mu 0.491
_exptl_absorpt_correction_T_max 0.7457
_exptl_absorpt_correction_T_min 0.6544
_exptl_absorpt_correction_type multi-scan
_exptl_absorpt_process_details
'SADABS-2016/2 (Bruker,2016/2) was used for absorption correction. wR2(int) was 0.0918 before and 0.0740 after correction. '
_exptl_crystal_colour yellow
_exptl_crystal_colour_primary yellow
_exptl_crystal_density_diffrn 1.365
_exptl_crystal_description block
_exptl_crystal_F_000 1864
_exptl_crystal_size_max 0.15
_exptl_crystal_size_mid 0.12
_exptl_crystal_size_min 0.07
_refine_diff_density_max 0.510
_refine_diff_density_min -0.753
_refine_diff_density_rms 0.079
_refine_ls_extinction_method none
_refine_ls_goodness_of_fit_ref 1.028
_refine_ls_hydrogen_treatment constr
_refine_ls_matrix_type full
_refine_ls_number_parameters 511
_refine_ls_number_reflns 8134
_refine_ls_number_restraints 36
_refine_ls_restrained_S_all 1.037
_refine_ls_R_factor_all 0.1602
_refine_ls_R_factor_gt 0.0792
_refine_ls_shift/su_max 0.000
_refine_ls_shift/su_mean 0.000
_refine_ls_structure_factor_coef Fsqd
_refine_ls_weighting_details 'w=1/[\s^2^(Fo^2^)+(0.1032P)^2^+7.6080P] where P=(Fo^2^+2Fc^2^)/3'
_refine_ls_weighting_scheme calc
_refine_ls_wR_factor_gt 0.1925
_refine_ls_wR_factor_ref 0.2491
_reflns_Friedel_coverage 0.000
_reflns_number_gt 4270
_reflns_number_total 8134
_reflns_threshold_expression 'I > 2\s(I)'
_cod_data_source_file d5dt01584g2.cif
_cod_data_source_block a
_cod_depositor_comments 'Adding full bibliography for 1575480--1575481.cif.'
_cod_database_code 1575481
_shelx_shelxl_version_number 2018/3
_shelx_space_group_comment
; 
The symmetry employed for this shelxl refinement is uniquely defined 
by the following loop, which should always be used as a source of 
symmetry information in preference to the above space-group names. 
They are only intended as comments. 
;
_shelx_estimated_absorpt_t_max 0.966
_shelx_estimated_absorpt_t_min 0.930
_olex2_refinement_description
; 
1. Fixed Uiso 
 At 1.2 times of: 
  All C(H) groups 
 At 1.5 times of: 
  All C(H,H,H) groups 
2. Uiso/Uaniso restraints and constraints 
Si1 \\sim C27 \\sim C28 \\sim C29: within 1.9A with sigma of 0.01 and sigma for 
terminal atoms of 0.02 
Si2 \\sim C30 \\sim C31 \\sim C32: within 1.9A with sigma of 0.01 and sigma for 
terminal atoms of 0.02 
3.a Ternary CH refined with riding coordinates: 
 C43(H43) 
3.b Aromatic/amide H refined with riding coordinates: 
 C1(H1), C2(H2), C3(H3), C4(H4), C7(H7), C8(H8), C10(H10), C12(H12), C16(H16), 
 C20(H20), C25(H25), C34(H34), C35(H35), C36(H36), C39(H39), C40(H40), C41(H41), 
  C42(H42) 
3.c Idealised Me refined as rotating group: 
 C27(H27A,H27B,H27C), C28(H28A,H28B,H28C), C29(H29A,H29B,H29C), C30(H30A,H30B, 
 H30C), C31(H31A,H31B,H31C), C32(H32A,H32B,H32C) 
;
_olex2_submission_special_instructions 'No special instructions were received'

loop_
_space_group_symop_operation_xyz
'x, y, z'
'-x, y+1/2, -z+1/2'
'-x, -y, -z'
'x, -y-1/2, z-1/2'

loop_
_atom_site_label
_atom_site_type_symbol
_atom_site_fract_x
_atom_site_fract_y
_atom_site_fract_z
_atom_site_U_iso_or_equiv
_atom_site_adp_type
_atom_site_occupancy
_atom_site_site_symmetry_order
_atom_site_calc_flag
_atom_site_refinement_flags_posn
_atom_site_refinement_flags_adp
_atom_site_refinement_flags_occupancy
_atom_site_disorder_assembly
_atom_site_disorder_group
Cl1 Cl 0.7359(3) 0.75213(13) -0.1626(3) 0.1519(12) Uani 1 1 d . . . . .
Cl2 Cl 0.8769(4) 0.76637(18) 0.0198(4) 0.213(2) Uani 1 1 d . . . . .
Cl3 Cl 0.7082(3) 0.70316(15) 0.0410(3) 0.1577(13) Uani 1 1 d . . . . .
C43 C 0.7559(9) 0.7567(4) -0.0177(10) 0.129(4) Uani 1 1 d . . . . .
H43 H 0.713989 0.783198 0.007001 0.155 Uiso 1 1 calc R . . . .
S1 S 0.93126(11) 0.53902(6) 0.58865(12) 0.0508(5) Uani 1 1 d . . . . .
S2 S 1.01447(11) 0.62449(8) 0.44571(13) 0.0620(5) Uani 1 1 d . . . . .
S3 S 0.53073(10) 0.59490(6) 0.26920(12) 0.0490(4) Uani 1 1 d . . . . .
S4 S 0.51827(12) 0.66633(7) 0.47277(13) 0.0571(5) Uani 1 1 d . . . . .
Si1 Si 1.12790(15) 0.67868(8) 0.26705(17) 0.0680(6) Uani 1 1 d . U . . .
Si2 Si 0.43804(17) 0.70255(9) 0.69315(17) 0.0725(6) Uani 1 1 d . U . . .
N1 N 1.0753(5) 0.3914(2) 1.0574(6) 0.083(2) Uani 1 1 d . . . . .
N2 N 0.8489(4) 0.4572(2) 0.9520(5) 0.0668(16) Uani 1 1 d . . . . .
N3 N 0.5556(4) 0.5590(2) -0.1443(4) 0.0522(14) Uani 1 1 d . . . . .
N4 N 0.2968(4) 0.5369(3) -0.2707(5) 0.084(2) Uani 1 1 d . . . . .
C1 C 1.1059(8) 0.3631(3) 1.1404(8) 0.098(3) Uani 1 1 d . . . . .
H1 H 1.172153 0.349318 1.140967 0.118 Uiso 1 1 calc R . . . .
C2 C 1.0436(9) 0.3531(3) 1.2261(8) 0.101(3) Uani 1 1 d . . . . .
H2 H 1.068007 0.333170 1.282948 0.121 Uiso 1 1 calc R . . . .
C3 C 0.9454(8) 0.3730(4) 1.2269(7) 0.097(3) Uani 1 1 d . . . . .
H3 H 0.902405 0.366967 1.283984 0.116 Uiso 1 1 calc R . . . .
C4 C 0.9122(6) 0.4025(3) 1.1392(7) 0.081(2) Uani 1 1 d . . . . .
H4 H 0.846323 0.416681 1.136480 0.097 Uiso 1 1 calc R . . . .
C5 C 0.9792(6) 0.4101(3) 1.0569(6) 0.0660(19) Uani 1 1 d . . . . .
C6 C 0.9483(5) 0.4406(3) 0.9622(5) 0.0588(18) Uani 1 1 d . . . . .
C7 C 1.0175(5) 0.4520(3) 0.8846(6) 0.073(2) Uani 1 1 d . . . . .
H7 H 1.085563 0.440166 0.891681 0.087 Uiso 1 1 calc R . . . .
C8 C 0.9881(5) 0.4803(3) 0.7980(6) 0.072(2) Uani 1 1 d . . . . .
H8 H 1.036402 0.487888 0.746942 0.087 Uiso 1 1 calc R . . . .
C9 C 0.8867(4) 0.4979(2) 0.7848(5) 0.0478(15) Uani 1 1 d . . . . .
C10 C 0.8223(5) 0.4847(3) 0.8668(5) 0.0620(19) Uani 1 1 d . . . . .
H10 H 0.753946 0.496250 0.861395 0.074 Uiso 1 1 calc R . . . .
C11 C 0.8524(4) 0.5297(2) 0.6958(4) 0.0429(14) Uani 1 1 d . . . . .
C12 C 0.7623(4) 0.5568(2) 0.6825(4) 0.0399(14) Uani 1 1 d . . . . .
H12 H 0.709116 0.555969 0.731062 0.048 Uiso 1 1 calc R . . . .
C13 C 0.7591(4) 0.5863(2) 0.5866(4) 0.0407(14) Uani 1 1 d . . . . .
C14 C 0.8475(4) 0.5804(2) 0.5270(4) 0.0446(15) Uani 1 1 d . . . . .
C15 C 0.6725(4) 0.6196(2) 0.5622(4) 0.0405(14) Uani 1 1 d . . . . .
C16 C 0.6230(4) 0.6441(2) 0.6484(4) 0.0461(15) Uani 1 1 d . . . . .
H16 H 0.647673 0.642479 0.721963 0.055 Uiso 1 1 calc R . . . .
C17 C 0.5368(5) 0.6700(2) 0.6135(5) 0.0551(17) Uani 1 1 d . . . . .
C18 C 0.6247(4) 0.6285(2) 0.4617(4) 0.0438(15) Uani 1 1 d . . . . .
C19 C 0.6407(4) 0.6103(2) 0.3511(4) 0.0416(14) Uani 1 1 d . . . . .
C20 C 0.7062(4) 0.5942(2) 0.1815(4) 0.0460(15) Uani 1 1 d . . . . .
H20 H 0.757504 0.591116 0.131141 0.055 Uiso 1 1 calc R . . . .
C21 C 0.6010(4) 0.5861(2) 0.1549(4) 0.0456(15) Uani 1 1 d . . . . .
C22 C 0.7288(4) 0.6076(2) 0.2927(4) 0.0453(15) Uani 1 1 d . . . . .
C23 C 0.8377(4) 0.6198(2) 0.3350(4) 0.0460(15) Uani 1 1 d . . . . .
C24 C 0.8843(4) 0.6073(2) 0.4344(5) 0.0477(15) Uani 1 1 d . . . . .
C25 C 0.9092(4) 0.6444(2) 0.2697(5) 0.0517(16) Uani 1 1 d . . . . .
H25 H 0.889567 0.655926 0.199789 0.062 Uiso 1 1 calc R . . . .
C26 C 1.0079(4) 0.6496(3) 0.3173(5) 0.0570(18) Uani 1 1 d . . . . .
C27 C 1.1064(8) 0.6937(4) 0.1213(7) 0.129(4) Uani 1 1 d . U . . .
H27A H 1.089774 0.665502 0.079618 0.194 Uiso 1 1 calc GR . . . .
H27B H 1.168807 0.707745 0.096000 0.194 Uiso 1 1 calc GR . . . .
H27C H 1.049158 0.715643 0.111543 0.194 Uiso 1 1 calc GR . . . .
C28 C 1.2374(6) 0.6364(4) 0.2869(9) 0.108(3) Uani 1 1 d . U . . .
H28A H 1.252209 0.630815 0.364219 0.162 Uiso 1 1 calc GR . . . .
H28B H 1.298562 0.649269 0.256114 0.162 Uiso 1 1 calc GR . . . .
H28C H 1.218459 0.607181 0.250763 0.162 Uiso 1 1 calc GR . . . .
C29 C 1.1562(8) 0.7319(4) 0.3496(8) 0.116(3) Uani 1 1 d . U . . .
H29A H 1.102867 0.755163 0.332469 0.173 Uiso 1 1 calc GR . . . .
H29B H 1.223354 0.744345 0.333189 0.173 Uiso 1 1 calc GR . . . .
H29C H 1.157290 0.724034 0.426438 0.173 Uiso 1 1 calc GR . . . .
C30 C 0.4587(8) 0.6886(4) 0.8382(7) 0.108(3) Uani 1 1 d . U . . .
H30A H 0.466991 0.655002 0.847041 0.162 Uiso 1 1 calc GR . . . .
H30B H 0.399208 0.698927 0.876049 0.162 Uiso 1 1 calc GR . . . .
H30C H 0.520721 0.704302 0.868367 0.162 Uiso 1 1 calc GR . . . .
C31 C 0.3073(7) 0.6805(4) 0.6414(9) 0.136(4) Uani 1 1 d . U . . .
H31A H 0.306865 0.675248 0.563373 0.203 Uiso 1 1 calc GR . . . .
H31B H 0.254731 0.703476 0.656212 0.203 Uiso 1 1 calc GR . . . .
H31C H 0.292526 0.651340 0.677631 0.203 Uiso 1 1 calc GR . . . .
C32 C 0.4471(8) 0.7660(3) 0.6686(8) 0.114(3) Uani 1 1 d . U . . .
H32A H 0.519174 0.775723 0.678666 0.171 Uiso 1 1 calc GR . . . .
H32B H 0.406334 0.782606 0.719588 0.171 Uiso 1 1 calc GR . . . .
H32C H 0.420720 0.772923 0.594639 0.171 Uiso 1 1 calc GR . . . .
C33 C 0.5476(4) 0.5725(2) 0.0505(4) 0.0444(15) Uani 1 1 d . . . . .
C34 C 0.5999(4) 0.5693(2) -0.0463(5) 0.0521(17) Uani 1 1 d . . . . .
H34 H 0.671846 0.574814 -0.041148 0.063 Uiso 1 1 calc R . . . .
C35 C 0.4406(4) 0.5632(3) 0.0383(5) 0.0575(18) Uani 1 1 d . . . . .
H35 H 0.400872 0.564402 0.099486 0.069 Uiso 1 1 calc R . . . .
C36 C 0.3934(5) 0.5524(3) -0.0617(5) 0.0578(18) Uani 1 1 d . . . . .
H36 H 0.321921 0.545781 -0.068467 0.069 Uiso 1 1 calc R . . . .
C37 C 0.4512(4) 0.5512(2) -0.1531(5) 0.0455(15) Uani 1 1 d . . . . .
C38 C 0.4007(4) 0.5432(2) -0.2648(5) 0.0479(15) Uani 1 1 d . . . . .
C39 C 0.4557(5) 0.5445(3) -0.3580(5) 0.0636(19) Uani 1 1 d . . . . .
H39 H 0.528293 0.548061 -0.351895 0.076 Uiso 1 1 calc R . . . .
C40 C 0.4036(6) 0.5406(3) -0.4606(5) 0.071(2) Uani 1 1 d . . . . .
H40 H 0.439945 0.542139 -0.524254 0.085 Uiso 1 1 calc R . . . .
C41 C 0.2978(6) 0.5344(3) -0.4663(6) 0.076(2) Uani 1 1 d . . . . .
H41 H 0.260027 0.531563 -0.534027 0.091 Uiso 1 1 calc R . . . .
C42 C 0.2489(6) 0.5326(4) -0.3719(6) 0.100(3) Uani 1 1 d . . . . .
H42 H 0.176593 0.527991 -0.377041 0.120 Uiso 1 1 calc R . . . .

loop_
_atom_site_aniso_label
_atom_site_aniso_U_11
_atom_site_aniso_U_22
_atom_site_aniso_U_33
_atom_site_aniso_U_23
_atom_site_aniso_U_13
_atom_site_aniso_U_12
Cl1 0.198(3) 0.140(3) 0.116(2) 0.018(2) -0.003(2) 0.004(2)
Cl2 0.196(4) 0.198(5) 0.233(5) 0.024(4) -0.071(4) -0.054(3)
Cl3 0.150(3) 0.187(4) 0.136(3) 0.041(3) 0.005(2) -0.004(2)
C43 0.136(9) 0.091(8) 0.155(10) -0.009(7) -0.031(8) 0.029(7)
S1 0.0336(7) 0.0737(12) 0.0459(9) -0.0003(8) 0.0082(6) 0.0075(7)
S2 0.0355(8) 0.1012(15) 0.0490(9) 0.0097(10) 0.0001(7) -0.0132(8)
S3 0.0332(7) 0.0790(12) 0.0350(8) -0.0066(8) 0.0041(6) 0.0017(7)
S4 0.0519(9) 0.0757(13) 0.0437(9) -0.0022(8) 0.0020(7) 0.0213(8)
Si1 0.0522(11) 0.0895(17) 0.0631(12) 0.0056(11) 0.0092(9) -0.0195(10)
Si2 0.0746(13) 0.0841(17) 0.0602(12) -0.0140(11) 0.0138(10) 0.0251(12)
N1 0.086(5) 0.074(5) 0.086(5) -0.002(4) -0.022(4) 0.021(4)
N2 0.057(3) 0.085(5) 0.058(4) 0.019(3) 0.004(3) 0.012(3)
N3 0.042(3) 0.078(4) 0.038(3) -0.004(3) 0.005(2) -0.002(3)
N4 0.053(3) 0.150(7) 0.048(3) -0.020(4) 0.001(3) -0.021(4)
C1 0.110(7) 0.086(7) 0.093(7) 0.005(6) -0.038(6) 0.028(6)
C2 0.143(9) 0.070(6) 0.082(7) 0.015(5) -0.051(6) 0.002(6)
C3 0.115(7) 0.106(8) 0.066(5) 0.024(5) -0.018(5) -0.020(6)
C4 0.080(5) 0.085(6) 0.075(5) 0.014(5) -0.009(4) 0.002(4)
C5 0.070(5) 0.062(5) 0.064(5) 0.001(4) -0.014(4) 0.004(4)
C6 0.061(4) 0.060(5) 0.054(4) -0.001(4) -0.005(3) 0.009(3)
C7 0.053(4) 0.092(6) 0.073(5) 0.011(4) 0.004(4) 0.033(4)
C8 0.050(4) 0.096(6) 0.073(5) 0.024(4) 0.015(3) 0.032(4)
C9 0.042(3) 0.054(4) 0.047(4) -0.004(3) 0.001(3) 0.003(3)
C10 0.040(3) 0.084(5) 0.063(4) 0.011(4) 0.004(3) 0.012(3)
C11 0.039(3) 0.053(4) 0.037(3) -0.002(3) 0.006(2) 0.001(3)
C12 0.029(3) 0.054(4) 0.036(3) -0.006(3) 0.001(2) 0.004(3)
C13 0.030(3) 0.055(4) 0.036(3) -0.006(3) -0.001(2) 0.000(3)
C14 0.032(3) 0.067(4) 0.034(3) 0.000(3) 0.001(2) -0.001(3)
C15 0.036(3) 0.054(4) 0.032(3) 0.001(3) 0.004(2) 0.003(3)
C16 0.045(3) 0.063(4) 0.031(3) -0.005(3) 0.003(2) 0.012(3)
C17 0.055(4) 0.069(5) 0.042(3) -0.006(3) 0.006(3) 0.014(3)
C18 0.034(3) 0.059(4) 0.038(3) -0.002(3) 0.006(2) 0.003(3)
C19 0.037(3) 0.054(4) 0.034(3) -0.004(3) 0.004(2) -0.001(3)
C20 0.033(3) 0.072(5) 0.034(3) 0.000(3) 0.004(2) 0.000(3)
C21 0.038(3) 0.065(4) 0.034(3) 0.000(3) 0.002(2) 0.002(3)
C22 0.033(3) 0.065(4) 0.037(3) -0.004(3) 0.004(2) -0.001(3)
C23 0.031(3) 0.070(5) 0.038(3) -0.004(3) 0.007(2) -0.002(3)
C24 0.036(3) 0.070(5) 0.038(3) -0.001(3) 0.005(2) -0.005(3)
C25 0.041(3) 0.071(5) 0.043(3) 0.006(3) 0.004(3) -0.005(3)
C26 0.043(3) 0.083(5) 0.045(4) 0.007(3) 0.004(3) -0.011(3)
C27 0.128(8) 0.177(10) 0.081(6) 0.041(7) 0.001(5) -0.058(7)
C28 0.054(4) 0.120(8) 0.152(8) 0.012(6) 0.025(5) -0.005(5)
C29 0.122(7) 0.113(8) 0.114(7) -0.014(6) 0.026(6) -0.042(6)
C30 0.136(7) 0.119(8) 0.072(5) -0.008(5) 0.029(5) 0.037(6)
C31 0.077(6) 0.172(10) 0.159(9) -0.059(8) 0.014(6) 0.027(6)
C32 0.152(8) 0.087(7) 0.107(7) 0.008(5) 0.051(6) 0.046(6)
C33 0.040(3) 0.058(4) 0.035(3) -0.003(3) 0.003(2) 0.002(3)
C34 0.033(3) 0.086(5) 0.038(3) -0.010(3) 0.003(2) 0.006(3)
C35 0.033(3) 0.093(6) 0.047(4) -0.008(4) 0.010(3) -0.007(3)
C36 0.039(3) 0.093(6) 0.041(3) -0.006(4) 0.000(3) -0.010(3)
C37 0.040(3) 0.052(4) 0.045(3) 0.000(3) 0.003(3) 0.000(3)
C38 0.046(3) 0.055(4) 0.042(3) -0.008(3) -0.002(3) -0.004(3)
C39 0.053(4) 0.089(6) 0.050(4) -0.011(4) 0.005(3) -0.012(4)
C40 0.076(5) 0.098(6) 0.039(4) -0.012(4) 0.003(3) -0.012(4)
C41 0.068(5) 0.103(7) 0.053(4) -0.019(4) -0.016(4) -0.013(4)
C42 0.051(4) 0.183(10) 0.065(5) -0.033(6) -0.007(4) -0.030(5)

loop_
_atom_type_symbol
_atom_type_description
_atom_type_scat_dispersion_real
_atom_type_scat_dispersion_imag
_atom_type_scat_source
C C 0.0033 0.0016 'International Tables Vol C Tables 4.2.6.8 and 6.1.1.4'
H H 0.0000 0.0000 'International Tables Vol C Tables 4.2.6.8 and 6.1.1.4'
Cl Cl 0.1484 0.1585 'International Tables Vol C Tables 4.2.6.8 and 6.1.1.4'
N N 0.0061 0.0033 'International Tables Vol C Tables 4.2.6.8 and 6.1.1.4'
S S 0.1246 0.1234 'International Tables Vol C Tables 4.2.6.8 and 6.1.1.4'
Si Si 0.0817 0.0704 'International Tables Vol C Tables 4.2.6.8 and 6.1.1.4'

loop_
_geom_angle_atom_site_label_1
_geom_angle_atom_site_label_2
_geom_angle_atom_site_label_3
_geom_angle
_geom_angle_site_symmetry_1
_geom_angle_site_symmetry_3
_geom_angle_publ_flag
Cl1 C43 Cl3 107.8(6) . . ?
Cl2 C43 Cl1 111.5(8) . . ?
Cl2 C43 Cl3 112.1(6) . . ?
C11 S1 C14 93.3(3) . . ?
C26 S2 C24 93.2(3) . . ?
C19 S3 C21 93.2(3) . . ?
C17 S4 C18 93.4(3) . . ?
C27 Si1 C26 110.2(4) . . ?
C27 Si1 C28 109.9(5) . . ?
C27 Si1 C29 110.7(5) . . ?
C28 Si1 C26 107.6(4) . . ?
C29 Si1 C26 108.4(4) . . ?
C29 Si1 C28 109.9(5) . . ?
C30 Si2 C17 109.7(4) . . ?
C30 Si2 C31 109.1(5) . . ?
C30 Si2 C32 111.6(5) . . ?
C31 Si2 C17 106.3(4) . . ?
C32 Si2 C17 110.1(4) . . ?
C32 Si2 C31 110.0(5) . . ?
C1 N1 C5 117.8(8) . . ?
C10 N2 C6 117.9(6) . . ?
C34 N3 C37 118.0(5) . . ?
C38 N4 C42 116.8(6) . . ?
N1 C1 C2 122.8(9) . . ?
C3 C2 C1 119.6(8) . . ?
C2 C3 C4 118.0(9) . . ?
C5 C4 C3 118.5(8) . . ?
N1 C5 C4 123.3(7) . . ?
N1 C5 C6 115.8(7) . . ?
C4 C5 C6 120.9(7) . . ?
N2 C6 C5 118.5(6) . . ?
N2 C6 C7 119.9(6) . . ?
C7 C6 C5 121.6(6) . . ?
C8 C7 C6 121.0(6) . . ?
C7 C8 C9 120.7(6) . . ?
C8 C9 C10 114.4(6) . . ?
C8 C9 C11 122.8(6) . . ?
C10 C9 C11 122.7(5) . . ?
N2 C10 C9 126.1(6) . . ?
C9 C11 S1 119.9(4) . . ?
C12 C11 S1 110.6(4) . . ?
C12 C11 C9 129.6(5) . . ?
C11 C12 C13 113.3(5) . . ?
C12 C13 C15 121.2(5) . . ?
C14 C13 C12 112.1(5) . . ?
C14 C13 C15 126.6(5) . . ?
C13 C14 S1 110.8(4) . . ?
C13 C14 C24 130.8(6) . . ?
C24 C14 S1 117.8(4) . . ?
C16 C15 C13 121.6(5) . . ?
C18 C15 C13 126.2(5) . . ?
C18 C15 C16 112.1(5) . . ?
C17 C16 C15 114.6(5) . . ?
S4 C17 Si2 119.5(4) . . ?
C16 C17 S4 109.4(4) . . ?
C16 C17 Si2 131.0(5) . . ?
C15 C18 S4 110.6(4) . . ?
C15 C18 C19 132.9(5) . . ?
C19 C18 S4 116.4(4) . . ?
C18 C19 S3 117.4(4) . . ?
C22 C19 S3 110.6(4) . . ?
C22 C19 C18 131.6(5) . . ?
C21 C20 C22 113.6(5) . . ?
C20 C21 S3 109.8(4) . . ?
C20 C21 C33 129.9(5) . . ?
C33 C21 S3 120.3(4) . . ?
C19 C22 C20 112.9(5) . . ?
C19 C22 C23 126.0(5) . . ?
C20 C22 C23 121.1(5) . . ?
C24 C23 C22 126.2(5) . . ?
C24 C23 C25 111.3(5) . . ?
C25 C23 C22 122.4(5) . . ?
C14 C24 S2 116.3(4) . . ?
C23 C24 S2 111.0(4) . . ?
C23 C24 C14 132.6(5) . . ?
C26 C25 C23 115.1(5) . . ?
S2 C26 Si1 119.2(3) . . ?
C25 C26 S2 109.3(4) . . ?
C25 C26 Si1 131.5(5) . . ?
C34 C33 C21 122.2(5) . . ?
C35 C33 C21 122.9(5) . . ?
C35 C33 C34 114.9(5) . . ?
N3 C34 C33 125.3(5) . . ?
C36 C35 C33 120.9(5) . . ?
C35 C36 C37 120.1(5) . . ?
N3 C37 C36 120.8(5) . . ?
N3 C37 C38 117.7(5) . . ?
C36 C37 C38 121.5(5) . . ?
N4 C38 C37 116.0(5) . . ?
N4 C38 C39 121.3(6) . . ?
C39 C38 C37 122.6(5) . . ?
C38 C39 C40 120.2(6) . . ?
C41 C40 C39 118.2(6) . . ?
C42 C41 C40 118.6(7) . . ?
N4 C42 C41 124.8(7) . . ?

loop_
_geom_bond_atom_site_label_1
_geom_bond_atom_site_label_2
_geom_bond_distance
_geom_bond_site_symmetry_2
_geom_bond_publ_flag
Cl1 C43 1.768(12) . ?
Cl2 C43 1.605(11) . ?
Cl3 C43 1.797(12) . ?
S1 C11 1.720(5) . ?
S1 C14 1.723(6) . ?
S2 C24 1.728(6) . ?
S2 C26 1.713(6) . ?
S3 C19 1.722(5) . ?
S3 C21 1.723(5) . ?
S4 C17 1.715(6) . ?
S4 C18 1.741(6) . ?
Si1 C26 1.877(6) . ?
Si1 C27 1.826(9) . ?
Si1 C28 1.842(9) . ?
Si1 C29 1.832(10) . ?
Si2 C17 1.882(6) . ?
Si2 C30 1.810(8) . ?
Si2 C31 1.852(10) . ?
Si2 C32 1.823(10) . ?
N1 C1 1.327(11) . ?
N1 C5 1.335(9) . ?
N2 C6 1.350(8) . ?
N2 C10 1.322(8) . ?
N3 C34 1.318(7) . ?
N3 C37 1.348(7) . ?
N4 C38 1.335(7) . ?
N4 C42 1.343(9) . ?
C1 C2 1.382(13) . ?
C2 C3 1.374(13) . ?
C3 C4 1.398(11) . ?
C4 C5 1.378(10) . ?
C5 C6 1.471(10) . ?
C6 C7 1.374(9) . ?
C7 C8 1.355(9) . ?
C8 C9 1.386(8) . ?
C9 C10 1.387(8) . ?
C9 C11 1.451(8) . ?
C11 C12 1.383(7) . ?
C12 C13 1.433(8) . ?
C13 C14 1.392(7) . ?
C13 C15 1.469(8) . ?
C14 C24 1.462(8) . ?
C15 C16 1.439(7) . ?
C15 C18 1.353(7) . ?
C16 C17 1.365(8) . ?
C18 C19 1.468(7) . ?
C19 C22 1.372(7) . ?
C20 C21 1.379(7) . ?
C20 C22 1.417(8) . ?
C21 C33 1.453(8) . ?
C22 C23 1.489(7) . ?
C23 C24 1.359(8) . ?
C23 C25 1.431(8) . ?
C25 C26 1.359(8) . ?
C33 C34 1.395(7) . ?
C33 C35 1.389(7) . ?
C35 C36 1.355(8) . ?
C36 C37 1.376(8) . ?
C37 C38 1.481(8) . ?
C38 C39 1.374(8) . ?
C39 C40 1.378(9) . ?
C40 C41 1.359(9) . ?
C41 C42 1.345(10) . ?
